data_7036903
loop_
_publ_author_name
'Coe, Benjamin J.'
'Helliwell, Madeleine'
'Raftery, James'
'S\'anchez, Sergio'
'Peers, Martyn K.'
'Scrutton, Nigel S.'

_publ_section_title
;
 Cyclometalated Ir(iii) complexes of deprotonated N-methylbipyridinium
 ligands: effects of quaternised N centre position on luminescence.
;
_journal_issue 47
_journal_name_full 'Dalton transactions (Cambridge, England : 2003)'
_journal_page_first 20392
_journal_page_last 20405
_journal_paper_doi 10.1039/c5dt03753k
_journal_volume 44
_journal_year 2015
_chemical_formula_moiety 'C24 H23 Cl Ir N5, 2(F6 P), C H3 N O2'
_chemical_formula_sum 'C25 H26 Cl F12 Ir N6 O2 P2'
_chemical_formula_weight 960.11
_chemical_name_systematic
; 
 ? 
;
_space_group_IT_number 2
_symmetry_cell_setting triclinic
_symmetry_space_group_name_Hall '-P 1'
_symmetry_space_group_name_H-M 'P -1'
_atom_sites_solution_hydrogens geom
_atom_sites_solution_primary direct
_atom_sites_solution_secondary difmap
_audit_creation_method SHELXL-97
_audit_update_record
;
2015-09-25 deposited with the CCDC.
2015-10-16 downloaded from the CCDC.
;
_cell_angle_alpha 72.425(2)
_cell_angle_beta 82.518(3)
_cell_angle_gamma 72.619(2)
_cell_formula_units_Z 2
_cell_length_a 8.9237(12)
_cell_length_b 12.9355(18)
_cell_length_c 15.352(2)
_cell_measurement_reflns_used 983
_cell_measurement_temperature 100(2)
_cell_measurement_theta_max 26.34
_cell_measurement_theta_min 2.53
_cell_volume 1610.7(4)
_computing_cell_refinement 'Bruker SMART'
_computing_data_collection 'Bruker SMART'
_computing_data_reduction 'Bruker SAINT'
_computing_molecular_graphics 'Bruker SHELXTL'
_computing_publication_material 'Bruker SHELXTL'
_computing_structure_refinement 'SHELXL-97 (Sheldrick, 1997)'
_computing_structure_solution 'SHELXS-97 (Sheldrick, 1990)'
_diffrn_ambient_temperature 100(2)
_diffrn_measured_fraction_theta_full 0.966
_diffrn_measured_fraction_theta_max 0.966
_diffrn_measurement_device_type 'CCD area detector'
_diffrn_measurement_method 'phi and omega scans'
_diffrn_radiation_monochromator graphite
_diffrn_radiation_source 'fine-focus sealed tube'
_diffrn_radiation_type MoK\a
_diffrn_radiation_wavelength 0.71073
_diffrn_reflns_av_R_equivalents 0.0158
_diffrn_reflns_av_sigmaI/netI 0.0323
_diffrn_reflns_limit_h_max 11
_diffrn_reflns_limit_h_min -11
_diffrn_reflns_limit_k_max 13
_diffrn_reflns_limit_k_min -16
_diffrn_reflns_limit_l_max 11
_diffrn_reflns_limit_l_min -19
_diffrn_reflns_number 9396
_diffrn_reflns_theta_full 26.41
_diffrn_reflns_theta_max 26.40
_diffrn_reflns_theta_min 2.39
_exptl_absorpt_coefficient_mu 4.433
_exptl_absorpt_correction_T_max 1.0000
_exptl_absorpt_correction_T_min 0.6668
_exptl_absorpt_correction_type multi-scan
_exptl_absorpt_process_details SADABS
_exptl_crystal_colour orange
_exptl_crystal_density_diffrn 1.980
_exptl_crystal_density_method 'not measured'
_exptl_crystal_description rod
_exptl_crystal_F_000 932
_exptl_crystal_size_max 0.45
_exptl_crystal_size_mid 0.20
_exptl_crystal_size_min 0.20
_refine_diff_density_max 1.705
_refine_diff_density_min -0.934
_refine_diff_density_rms 0.145
_refine_ls_extinction_method none
_refine_ls_goodness_of_fit_ref 1.067
_refine_ls_hydrogen_treatment constr
_refine_ls_matrix_type full
_refine_ls_number_parameters 446
_refine_ls_number_reflns 6387
_refine_ls_number_restraints 0
_refine_ls_restrained_S_all 1.067
_refine_ls_R_factor_all 0.0352
_refine_ls_R_factor_gt 0.0331
_refine_ls_shift/su_max 0.008
_refine_ls_shift/su_mean 0.000
_refine_ls_structure_factor_coef Fsqd
_refine_ls_weighting_details 'calc w=1/[\s^2^(Fo^2^)+(0.0522P)^2^+2.7977P] where P=(Fo^2^+2Fc^2^)/3'
_refine_ls_weighting_scheme calc
_refine_ls_wR_factor_gt 0.0844
_refine_ls_wR_factor_ref 0.0857
_reflns_number_gt 6080
_reflns_number_total 6387
_reflns_threshold_expression >2sigma(I)
_cod_data_source_file c5dt03753k2.cif
_cod_data_source_block s3558abs
_cod_depositor_comments
;
The following automatic conversions were performed:

'_symmetry_cell_setting' value 'Triclinic' changed to 'triclinic'
according to
/usr/data/users/saulius/crontab/automatic-downloads/rss-feeds/RSC/lib/dictionaries/cif_core.dic
dictionary named 'cif_core.dic' version 2.4.2 from 2011-04-26.

Automatic conversion script
Id: cif_fix_values 3271 2015-04-21 07:52:19Z andrius 

 Adding full bibliography for 7036902--7036907.cif.

2018-02-23
Z value and formula fixed to values more according to usual
chemical conventions.                 miguel
;
_cod_original_formula_sum 'C50 H52 Cl2 F24 Ir2 N12 O4 P4'
_cod_original_formula_weight 1920.22
_cod_original_formula_units_Z 1
_cod_original_sg_symbol_Hall -P1
_cod_original_sg_symbol_H-M P-1
_cod_database_code 7036903

loop_
_symmetry_equiv_pos_as_xyz
'x, y, z'
'-x, -y, -z'

loop_
_atom_site_label
_atom_site_type_symbol
_atom_site_fract_x
_atom_site_fract_y
_atom_site_fract_z
_atom_site_U_iso_or_equiv
_atom_site_adp_type
_atom_site_occupancy
_atom_site_symmetry_multiplicity
_atom_site_calc_flag
_atom_site_refinement_flags
Ir1 Ir 0.756821(18) 0.462775(13) 0.719904(11) 0.01665(7) Uani 1 1 d .
Cl1 Cl 0.84763(13) 0.58144(10) 0.57758(7) 0.0225(2) Uani 1 1 d .
N1 N 0.6188(4) 0.6114(3) 0.7378(3) 0.0190(8) Uani 1 1 d .
N2 N 0.2961(4) 0.5813(3) 0.6322(3) 0.0215(8) Uani 1 1 d .
N3 N 0.8786(4) 0.3082(3) 0.7032(3) 0.0218(8) Uani 1 1 d .
N4 N 0.7222(5) 0.1710(4) 0.9255(3) 0.0282(9) Uani 1 1 d .
N5 N 0.9570(5) 0.4541(3) 0.7844(3) 0.0237(8) Uani 1 1 d .
C1 C 0.6697(6) 0.6735(4) 0.7765(3) 0.0253(10) Uani 1 1 d .
H1 H 0.7700 0.6431 0.8025 0.030 Uiso 1 1 calc R
C2 C 0.5830(6) 0.7800(4) 0.7804(3) 0.0265(10) Uani 1 1 d .
H2 H 0.6213 0.8216 0.8096 0.032 Uiso 1 1 calc R
C3 C 0.4387(6) 0.8244(5) 0.7408(4) 0.0347(12) Uani 1 1 d .
H3 H 0.3767 0.8980 0.7414 0.042 Uiso 1 1 calc R
C4 C 0.3855(6) 0.7608(4) 0.7003(4) 0.0322(12) Uani 1 1 d .
H4 H 0.2874 0.7918 0.6717 0.039 Uiso 1 1 calc R
C5 C 0.4732(5) 0.6528(4) 0.7008(3) 0.0223(9) Uani 1 1 d .
C6 C 0.4391(5) 0.5704(4) 0.6626(3) 0.0199(9) Uani 1 1 d .
C7 C 0.5635(5) 0.4745(4) 0.6612(3) 0.0207(9) Uani 1 1 d .
C8 C 0.5395(6) 0.3943(4) 0.6237(3) 0.0215(9) Uani 1 1 d .
H8 H 0.6224 0.3285 0.6225 0.026 Uiso 1 1 calc R
C9 C 0.3978(6) 0.4103(4) 0.5889(3) 0.0242(10) Uani 1 1 d .
H9 H 0.3829 0.3579 0.5611 0.029 Uiso 1 1 calc R
C10 C 0.2774(6) 0.5040(4) 0.5952(3) 0.0239(10) Uani 1 1 d .
H10 H 0.1781 0.5145 0.5727 0.029 Uiso 1 1 calc R
C11 C 0.1536(6) 0.6725(5) 0.6406(4) 0.0360(12) Uani 1 1 d .
H11A H 0.1458 0.6835 0.7017 0.054 Uiso 1 1 calc R
H11B H 0.0607 0.6519 0.6317 0.054 Uiso 1 1 calc R
H11C H 0.1597 0.7425 0.5942 0.054 Uiso 1 1 calc R
C12 C 0.9704(6) 0.2972(4) 0.6287(3) 0.0275(10) Uani 1 1 d .
H12 H 0.9857 0.3632 0.5846 0.033 Uiso 1 1 calc R
C13 C 1.0438(7) 0.1940(5) 0.6134(4) 0.0352(12) Uani 1 1 d .
H13 H 1.1073 0.1884 0.5594 0.042 Uiso 1 1 calc R
C14 C 1.0224(8) 0.0992(5) 0.6785(4) 0.0459(15) Uani 1 1 d .
H14 H 1.0722 0.0267 0.6701 0.055 Uiso 1 1 calc R
C15 C 0.9279(8) 0.1097(5) 0.7564(4) 0.0404(14) Uani 1 1 d .
H15 H 0.9114 0.0443 0.8009 0.048 Uiso 1 1 calc R
C16 C 0.8574(6) 0.2153(4) 0.7696(3) 0.0240(10) Uani 1 1 d .
C17 C 0.7547(6) 0.2467(4) 0.8467(3) 0.0229(10) Uani 1 1 d .
C18 C 0.6890(5) 0.3626(4) 0.8351(3) 0.0205(9) Uani 1 1 d .
C19 C 0.5864(6) 0.3976(4) 0.9037(3) 0.0239(10) Uani 1 1 d .
H19 H 0.5399 0.4757 0.8972 0.029 Uiso 1 1 calc R
C20 C 0.5525(6) 0.3190(5) 0.9808(3) 0.0294(11) Uani 1 1 d .
H20 H 0.4805 0.3424 1.0270 0.035 Uiso 1 1 calc R
C21 C 0.6227(6) 0.2073(4) 0.9906(3) 0.0310(11) Uani 1 1 d .
H21 H 0.6009 0.1536 1.0448 0.037 Uiso 1 1 calc R
C22 C 0.7934(9) 0.0477(5) 0.9460(4) 0.0517(18) Uani 1 1 d .
H22A H 0.7458 0.0170 0.9091 0.077 Uiso 1 1 calc R
H22B H 0.7748 0.0123 1.0111 0.077 Uiso 1 1 calc R
H22C H 0.9068 0.0322 0.9315 0.077 Uiso 1 1 calc R
C23 C 1.0648(6) 0.4357(4) 0.8234(3) 0.0244(10) Uani 1 1 d .
C24 C 1.2058(6) 0.4113(5) 0.8731(4) 0.0331(12) Uani 1 1 d .
H24A H 1.2987 0.4010 0.8315 0.050 Uiso 1 1 calc R
H24B H 1.2141 0.3422 0.9235 0.050 Uiso 1 1 calc R
H24C H 1.1994 0.4742 0.8977 0.050 Uiso 1 1 calc R
P1 P 0.02129(17) 0.74658(12) 0.89686(10) 0.0313(3) Uani 1 1 d .
F1 F 0.0565(5) 0.6949(4) 1.0011(3) 0.0631(12) Uani 1 1 d .
F2 F 0.0843(5) 0.8508(3) 0.8937(3) 0.0648(12) Uani 1 1 d .
F3 F -0.0153(6) 0.8014(5) 0.7914(3) 0.0854(17) Uani 1 1 d .
F4 F -0.0428(5) 0.6443(4) 0.8978(4) 0.0801(16) Uani 1 1 d .
F5 F 0.1960(4) 0.6799(3) 0.8717(3) 0.0500(9) Uani 1 1 d .
F6 F -0.1538(4) 0.8124(3) 0.9209(3) 0.0536(10) Uani 1 1 d .
P2 P 0.39086(18) 0.12030(12) 0.79981(10) 0.0332(3) Uani 1 1 d .
F7 F 0.3883(5) 0.1333(4) 0.8987(3) 0.0588(11) Uani 1 1 d .
F8 F 0.2543(6) 0.2305(4) 0.7699(4) 0.0818(16) Uani 1 1 d .
F9 F 0.3955(5) 0.1053(4) 0.6996(3) 0.0630(11) Uani 1 1 d .
F10 F 0.5263(7) 0.0068(4) 0.8288(3) 0.0886(18) Uani 1 1 d .
F11 F 0.2736(7) 0.0448(5) 0.8309(3) 0.0879(17) Uani 1 1 d .
F12 F 0.5151(6) 0.1884(5) 0.7681(3) 0.0857(18) Uani 1 1 d .
O1 O 0.1816(12) 0.9576(7) 0.5286(5) 0.131(4) Uani 1 1 d .
O2 O 0.3095(15) 0.8324(8) 0.4655(6) 0.152(4) Uani 1 1 d .
N6 N 0.2507(14) 0.9426(11) 0.4618(6) 0.119(4) Uani 1 1 d .
C25 C 0.2479(17) 1.0324(11) 0.3779(8) 0.127(5) Uani 1 1 d .
H25A H 0.1980 1.1053 0.3904 0.190 Uiso 1 1 calc R
H25B H 0.1882 1.0231 0.3330 0.190 Uiso 1 1 calc R
H25C H 0.3557 1.0297 0.3536 0.190 Uiso 1 1 calc R

loop_
_atom_site_aniso_label
_atom_site_aniso_U_11
_atom_site_aniso_U_22
_atom_site_aniso_U_33
_atom_site_aniso_U_23
_atom_site_aniso_U_13
_atom_site_aniso_U_12
Ir1 0.01671(10) 0.01866(10) 0.01793(10) -0.00597(7) -0.00300(6) -0.00794(7)
Cl1 0.0225(5) 0.0282(6) 0.0215(5) -0.0072(4) -0.0010(4) -0.0133(4)
N1 0.0197(19) 0.0217(19) 0.0190(18) -0.0062(15) 0.0011(15) -0.0111(15)
N2 0.0187(19) 0.023(2) 0.025(2) -0.0052(16) -0.0051(15) -0.0088(16)
N3 0.0190(19) 0.023(2) 0.027(2) -0.0079(16) -0.0070(16) -0.0080(16)
N4 0.036(2) 0.026(2) 0.024(2) -0.0028(17) -0.0051(18) -0.0137(19)
N5 0.025(2) 0.023(2) 0.026(2) -0.0083(16) -0.0053(17) -0.0081(16)
C1 0.024(2) 0.035(3) 0.024(2) -0.013(2) 0.0004(19) -0.014(2)
C2 0.028(3) 0.028(3) 0.033(3) -0.017(2) -0.001(2) -0.013(2)
C3 0.029(3) 0.027(3) 0.050(3) -0.018(2) -0.004(2) -0.003(2)
C4 0.023(2) 0.026(3) 0.052(3) -0.015(2) -0.011(2) -0.004(2)
C5 0.021(2) 0.026(2) 0.023(2) -0.0068(19) -0.0018(18) -0.0109(19)
C6 0.022(2) 0.021(2) 0.019(2) -0.0037(17) -0.0016(17) -0.0116(18)
C7 0.022(2) 0.028(2) 0.016(2) -0.0047(18) -0.0022(17) -0.0133(19)
C8 0.026(2) 0.021(2) 0.020(2) -0.0060(18) -0.0029(18) -0.0085(19)
C9 0.028(2) 0.029(3) 0.023(2) -0.0086(19) -0.0028(19) -0.016(2)
C10 0.022(2) 0.031(3) 0.024(2) -0.0056(19) -0.0063(18) -0.014(2)
C11 0.020(2) 0.041(3) 0.053(3) -0.021(3) -0.009(2) -0.007(2)
C12 0.028(3) 0.027(3) 0.028(3) -0.009(2) 0.000(2) -0.008(2)
C13 0.037(3) 0.035(3) 0.034(3) -0.014(2) 0.002(2) -0.007(2)
C14 0.058(4) 0.030(3) 0.043(3) -0.014(3) 0.001(3) 0.001(3)
C15 0.060(4) 0.022(3) 0.034(3) -0.007(2) -0.001(3) -0.005(3)
C16 0.025(2) 0.024(2) 0.025(2) -0.0051(19) -0.0092(19) -0.0075(19)
C17 0.025(2) 0.024(2) 0.023(2) -0.0044(18) -0.0087(18) -0.0114(19)
C18 0.020(2) 0.026(2) 0.020(2) -0.0043(18) -0.0026(17) -0.0138(18)
C19 0.026(2) 0.024(2) 0.025(2) -0.0061(19) -0.0048(19) -0.0115(19)
C20 0.032(3) 0.038(3) 0.022(2) -0.009(2) 0.002(2) -0.015(2)
C21 0.040(3) 0.032(3) 0.022(2) -0.001(2) -0.001(2) -0.019(2)
C22 0.079(5) 0.022(3) 0.039(3) 0.004(2) 0.003(3) -0.006(3)
C23 0.029(3) 0.020(2) 0.029(2) -0.0076(19) -0.002(2) -0.0117(19)
C24 0.026(3) 0.031(3) 0.046(3) -0.012(2) -0.017(2) -0.006(2)
P1 0.0370(7) 0.0282(7) 0.0328(7) -0.0126(6) -0.0102(6) -0.0071(6)
F1 0.059(2) 0.093(3) 0.037(2) -0.006(2) -0.0078(18) -0.029(2)
F2 0.053(2) 0.037(2) 0.111(4) -0.025(2) -0.003(2) -0.0165(18)
F3 0.090(4) 0.093(4) 0.038(2) -0.009(2) -0.014(2) 0.021(3)
F4 0.058(3) 0.045(2) 0.157(5) -0.048(3) -0.053(3) -0.002(2)
F5 0.047(2) 0.041(2) 0.056(2) -0.0171(17) -0.0017(17) 0.0007(16)
F6 0.038(2) 0.054(2) 0.072(3) -0.027(2) -0.0043(18) -0.0067(17)
P2 0.0405(8) 0.0246(7) 0.0368(8) -0.0071(6) -0.0025(6) -0.0132(6)
F7 0.069(3) 0.077(3) 0.049(2) -0.036(2) 0.0006(19) -0.030(2)
F8 0.070(3) 0.066(3) 0.118(4) -0.058(3) -0.052(3) 0.022(2)
F9 0.071(3) 0.079(3) 0.039(2) -0.019(2) -0.0052(19) -0.017(2)
F10 0.125(4) 0.047(3) 0.081(3) -0.032(2) -0.052(3) 0.029(3)
F11 0.131(5) 0.114(4) 0.054(3) -0.008(3) -0.005(3) -0.099(4)
F12 0.081(3) 0.110(4) 0.068(3) 0.031(3) -0.034(2) -0.074(3)
O1 0.182(9) 0.097(6) 0.072(5) -0.029(4) 0.014(5) 0.023(6)
O2 0.258(13) 0.089(6) 0.118(7) -0.054(5) 0.067(7) -0.067(7)
N6 0.143(9) 0.153(11) 0.057(5) -0.030(6) 0.021(6) -0.045(8)
C25 0.171(13) 0.138(12) 0.085(8) -0.005(7) 0.020(8) -0.098(10)

loop_
_atom_type_symbol
_atom_type_description
_atom_type_scat_dispersion_real
_atom_type_scat_dispersion_imag
_atom_type_scat_source
C C 0.0033 0.0016 'International Tables Vol C Tables 4.2.6.8 and 6.1.1.4'
H H 0.0000 0.0000 'International Tables Vol C Tables 4.2.6.8 and 6.1.1.4'
N N 0.0061 0.0033 'International Tables Vol C Tables 4.2.6.8 and 6.1.1.4'
F F 0.0171 0.0103 'International Tables Vol C Tables 4.2.6.8 and 6.1.1.4'
P P 0.1023 0.0942 'International Tables Vol C Tables 4.2.6.8 and 6.1.1.4'
Cl Cl 0.1484 0.1585 'International Tables Vol C Tables 4.2.6.8 and 6.1.1.4'
Ir Ir -1.4442 7.9887 'International Tables Vol C Tables 4.2.6.8 and 6.1.1.4'
O O 0.0106 0.0060 'International Tables Vol C Tables 4.2.6.8 and 6.1.1.4'

loop_
_geom_angle_atom_site_label_1
_geom_angle_atom_site_label_2
_geom_angle_atom_site_label_3
_geom_angle
C18 Ir1 C7 89.97(18)
C18 Ir1 N1 97.35(17)
C7 Ir1 N1 80.09(18)
C18 Ir1 N3 79.79(18)
C7 Ir1 N3 95.71(18)
N1 Ir1 N3 174.97(14)
C18 Ir1 N5 89.59(17)
C7 Ir1 N5 178.11(17)
N1 Ir1 N5 98.14(15)
N3 Ir1 N5 86.02(15)
C18 Ir1 Cl1 178.24(14)
C7 Ir1 Cl1 90.83(13)
N1 Ir1 Cl1 84.33(11)
N3 Ir1 Cl1 98.58(12)
N5 Ir1 Cl1 89.65(11)
C1 N1 C5 119.8(4)
C1 N1 Ir1 122.3(3)
C5 N1 Ir1 117.6(3)
C10 N2 C6 120.3(4)
C10 N2 C11 115.9(4)
C6 N2 C11 123.7(4)
C12 N3 C16 120.6(4)
C12 N3 Ir1 121.9(3)
C16 N3 Ir1 117.4(3)
C21 N4 C17 120.2(4)
C21 N4 C22 116.1(4)
C17 N4 C22 123.7(5)
C23 N5 Ir1 171.4(4)
N1 C1 C2 122.8(5)
N1 C1 H1 118.6
C2 C1 H1 118.6
C1 C2 C3 118.1(5)
C1 C2 H2 120.9
C3 C2 H2 120.9
C4 C3 C2 119.4(5)
C4 C3 H3 120.3
C2 C3 H3 120.3
C5 C4 C3 120.7(5)
C5 C4 H4 119.7
C3 C4 H4 119.7
N1 C5 C4 119.1(4)
N1 C5 C6 111.1(4)
C4 C5 C6 129.8(4)
N2 C6 C7 119.8(4)
N2 C6 C5 124.4(4)
C7 C6 C5 115.7(4)
C6 C7 C8 118.4(4)
C6 C7 Ir1 115.1(3)
C8 C7 Ir1 126.4(4)
C9 C8 C7 120.6(4)
C9 C8 H8 119.7
C7 C8 H8 119.7
C8 C9 C10 118.6(4)
C8 C9 H9 120.7
C10 C9 H9 120.7
N2 C10 C9 122.0(4)
N2 C10 H10 119.0
C9 C10 H10 119.0
N2 C11 H11A 109.5
N2 C11 H11B 109.5
H11A C11 H11B 109.5
N2 C11 H11C 109.5
H11A C11 H11C 109.5
H11B C11 H11C 109.5
N3 C12 C13 122.6(5)
N3 C12 H12 118.7
C13 C12 H12 118.7
C14 C13 C12 118.0(5)
C14 C13 H13 121.0
C12 C13 H13 121.0
C13 C14 C15 119.9(5)
C13 C14 H14 120.1
C15 C14 H14 120.1
C16 C15 C14 120.2(5)
C16 C15 H15 119.9
C14 C15 H15 119.9
N3 C16 C15 118.7(5)
N3 C16 C17 111.6(4)
C15 C16 C17 129.7(5)
N4 C17 C18 120.0(4)
N4 C17 C16 124.4(4)
C18 C17 C16 115.6(4)
C19 C18 C17 118.5(4)
C19 C18 Ir1 126.2(4)
C17 C18 Ir1 115.4(3)
C20 C19 C18 120.0(5)
C20 C19 H19 120.0
C18 C19 H19 120.0
C21 C20 C19 119.6(5)
C21 C20 H20 120.2
C19 C20 H20 120.2
N4 C21 C20 121.7(5)
N4 C21 H21 119.1
C20 C21 H21 119.1
N4 C22 H22A 109.5
N4 C22 H22B 109.5
H22A C22 H22B 109.5
N4 C22 H22C 109.5
H22A C22 H22C 109.5
H22B C22 H22C 109.5
N5 C23 C24 179.3(6)
C23 C24 H24A 109.5
C23 C24 H24B 109.5
H24A C24 H24B 109.5
C23 C24 H24C 109.5
H24A C24 H24C 109.5
H24B C24 H24C 109.5
F1 P1 F4 91.0(3)
F1 P1 F2 90.3(3)
F4 P1 F2 178.7(3)
F1 P1 F3 178.9(3)
F4 P1 F3 89.9(3)
F2 P1 F3 88.8(3)
F1 P1 F6 91.2(2)
F4 P1 F6 88.4(2)
F2 P1 F6 91.4(2)
F3 P1 F6 88.2(2)
F1 P1 F5 89.4(2)
F4 P1 F5 90.9(2)
F2 P1 F5 89.3(2)
F3 P1 F5 91.3(2)
F6 P1 F5 179.1(2)
F12 P2 F8 91.0(3)
F12 P2 F11 176.4(3)
F8 P2 F11 92.3(3)
F12 P2 F7 89.2(3)
F8 P2 F7 92.5(3)
F11 P2 F7 92.2(2)
F12 P2 F10 90.4(3)
F8 P2 F10 178.2(3)
F11 P2 F10 86.3(3)
F7 P2 F10 88.6(2)
F12 P2 F9 90.8(3)
F8 P2 F9 88.3(3)
F11 P2 F9 87.8(3)
F7 P2 F9 179.1(3)
F10 P2 F9 90.5(2)
O1 N6 O2 113.3(10)
O1 N6 C25 122.8(13)
O2 N6 C25 123.0(10)
N6 C25 H25A 109.5
N6 C25 H25B 109.5
H25A C25 H25B 109.5
N6 C25 H25C 109.5
H25A C25 H25C 109.5
H25B C25 H25C 109.5

loop_
_geom_bond_atom_site_label_1
_geom_bond_atom_site_label_2
_geom_bond_distance
Ir1 C18 1.994(4)
Ir1 C7 1.995(5)
Ir1 N1 2.026(4)
Ir1 N3 2.045(4)
Ir1 N5 2.112(4)
Ir1 Cl1 2.4584(11)
N1 C1 1.335(6)
N1 C5 1.375(6)
N2 C10 1.349(6)
N2 C6 1.368(6)
N2 C11 1.476(6)
N3 C12 1.336(6)
N3 C16 1.365(6)
N4 C21 1.346(7)
N4 C17 1.367(6)
N4 C22 1.480(7)
N5 C23 1.126(6)
C1 C2 1.378(7)
C1 H1 0.9500
C2 C3 1.382(7)
C2 H2 0.9500
C3 C4 1.382(8)
C3 H3 0.9500
C4 C5 1.381(7)
C4 H4 0.9500
C5 C6 1.481(6)
C6 C7 1.399(7)
C7 C8 1.406(6)
C8 C9 1.372(7)
C8 H8 0.9500
C9 C10 1.377(7)
C9 H9 0.9500
C10 H10 0.9500
C11 H11A 0.9800
C11 H11B 0.9800
C11 H11C 0.9800
C12 C13 1.376(7)
C12 H12 0.9500
C13 C14 1.374(8)
C13 H13 0.9500
C14 C15 1.389(8)
C14 H14 0.9500
C15 C16 1.388(7)
C15 H15 0.9500
C16 C17 1.480(7)
C17 C18 1.402(7)
C18 C19 1.394(7)
C19 C20 1.375(7)
C19 H19 0.9500
C20 C21 1.362(8)
C20 H20 0.9500
C21 H21 0.9500
C22 H22A 0.9800
C22 H22B 0.9800
C22 H22C 0.9800
C23 C24 1.460(7)
C24 H24A 0.9800
C24 H24B 0.9800
C24 H24C 0.9800
P1 F1 1.570(4)
P1 F4 1.586(4)
P1 F2 1.594(4)
P1 F3 1.593(4)
P1 F6 1.596(4)
P1 F5 1.601(4)
P2 F12 1.558(4)
P2 F8 1.562(4)
P2 F11 1.574(4)
P2 F7 1.574(4)
P2 F10 1.581(4)
P2 F9 1.601(4)
O1 N6 1.163(10)
O2 N6 1.350(13)
N6 C25 1.447(14)
C25 H25A 0.9800
C25 H25B 0.9800
C25 H25C 0.9800

loop_
_geom_torsion_atom_site_label_1
_geom_torsion_atom_site_label_2
_geom_torsion_atom_site_label_3
_geom_torsion_atom_site_label_4
_geom_torsion
C18 Ir1 N1 C1 93.9(4)
C7 Ir1 N1 C1 -177.5(4)
N3 Ir1 N1 C1 148.9(15)
N5 Ir1 N1 C1 3.2(4)
Cl1 Ir1 N1 C1 -85.6(3)
C18 Ir1 N1 C5 -92.1(3)
C7 Ir1 N1 C5 -3.4(3)
N3 Ir1 N1 C5 -37.1(17)
N5 Ir1 N1 C5 177.3(3)
Cl1 Ir1 N1 C5 88.4(3)
C18 Ir1 N3 C12 179.1(4)
C7 Ir1 N3 C12 90.2(4)
N1 Ir1 N3 C12 123.5(16)
N5 Ir1 N3 C12 -90.6(4)
Cl1 Ir1 N3 C12 -1.5(4)
C18 Ir1 N3 C16 2.0(3)
C7 Ir1 N3 C16 -87.0(3)
N1 Ir1 N3 C16 -53.7(17)
N5 Ir1 N3 C16 92.3(3)
Cl1 Ir1 N3 C16 -178.7(3)
C18 Ir1 N5 C23 41(3)
C7 Ir1 N5 C23 118(5)
N1 Ir1 N5 C23 139(3)
N3 Ir1 N5 C23 -39(3)
Cl1 Ir1 N5 C23 -137(3)
C5 N1 C1 C2 -0.9(7)
Ir1 N1 C1 C2 173.0(4)
N1 C1 C2 C3 -1.3(8)
C1 C2 C3 C4 1.0(8)
C2 C3 C4 C5 1.5(9)
C1 N1 C5 C4 3.4(7)
Ir1 N1 C5 C4 -170.8(4)
C1 N1 C5 C6 -179.3(4)
Ir1 N1 C5 C6 6.5(5)
C3 C4 C5 N1 -3.7(8)
C3 C4 C5 C6 179.6(5)
C10 N2 C6 C7 -4.6(6)
C11 N2 C6 C7 172.8(4)
C10 N2 C6 C5 177.5(4)
C11 N2 C6 C5 -5.1(7)
N1 C5 C6 N2 171.0(4)
C4 C5 C6 N2 -12.1(8)
N1 C5 C6 C7 -7.0(6)
C4 C5 C6 C7 169.9(5)
N2 C6 C7 C8 3.3(6)
C5 C6 C7 C8 -178.6(4)
N2 C6 C7 Ir1 -173.6(3)
C5 C6 C7 Ir1 4.5(5)
C18 Ir1 C7 C6 96.7(3)
N1 Ir1 C7 C6 -0.7(3)
N3 Ir1 C7 C6 176.5(3)
N5 Ir1 C7 C6 20(5)
Cl1 Ir1 C7 C6 -84.8(3)
C18 Ir1 C7 C8 -80.0(4)
N1 Ir1 C7 C8 -177.4(4)
N3 Ir1 C7 C8 -0.2(4)
N5 Ir1 C7 C8 -156(5)
Cl1 Ir1 C7 C8 98.5(4)
C6 C7 C8 C9 0.4(7)
Ir1 C7 C8 C9 177.0(3)
C7 C8 C9 C10 -2.9(7)
C6 N2 C10 C9 2.0(7)
C11 N2 C10 C9 -175.5(5)
C8 C9 C10 N2 1.7(7)
C16 N3 C12 C13 2.0(8)
Ir1 N3 C12 C13 -175.1(4)
N3 C12 C13 C14 -0.9(9)
C12 C13 C14 C15 0.5(10)
C13 C14 C15 C16 -1.2(10)
C12 N3 C16 C15 -2.6(7)
Ir1 N3 C16 C15 174.6(4)
C12 N3 C16 C17 178.6(4)
Ir1 N3 C16 C17 -4.2(5)
C14 C15 C16 N3 2.2(9)
C14 C15 C16 C17 -179.3(6)
C21 N4 C17 C18 2.4(7)
C22 N4 C17 C18 -176.3(5)
C21 N4 C17 C16 -177.5(5)
C22 N4 C17 C16 3.8(8)
N3 C16 C17 N4 -175.2(4)
C15 C16 C17 N4 6.2(8)
N3 C16 C17 C18 4.9(6)
C15 C16 C17 C18 -173.7(5)
N4 C17 C18 C19 -2.3(7)
C16 C17 C18 C19 177.6(4)
N4 C17 C18 Ir1 176.6(3)
C16 C17 C18 Ir1 -3.4(5)
C7 Ir1 C18 C19 -84.4(4)
N1 Ir1 C18 C19 -4.4(4)
N3 Ir1 C18 C19 179.8(4)
N5 Ir1 C18 C19 93.7(4)
Cl1 Ir1 C18 C19 158(4)
C7 Ir1 C18 C17 96.7(4)
N1 Ir1 C18 C17 176.7(3)
N3 Ir1 C18 C17 0.9(3)
N5 Ir1 C18 C17 -85.1(3)
Cl1 Ir1 C18 C17 -21(4)
C17 C18 C19 C20 0.3(7)
Ir1 C18 C19 C20 -178.5(4)
C18 C19 C20 C21 1.7(8)
C17 N4 C21 C20 -0.4(8)
C22 N4 C21 C20 178.4(5)
C19 C20 C21 N4 -1.7(8)
Ir1 N5 C23 C24 80(50)
